data_7160480
loop_
_publ_author_name
'Migulin, Alexander V.'
'Milyutin, Constantine V.'
'Lichitsky, Boris V.'
'Korobkov, Stepan M.'
'Komogortsev, Andrey N.'

_publ_section_title
;
 Investigation of the photochemical behavior of allomaltol-containing
 2-aminothiazole derivatives.
;
_journal_issue 17
_journal_name_full 'Organic &amp; biomolecular chemistry'
_journal_page_first 4172
_journal_page_last 4185
_journal_paper_doi 10.1039/d5ob00264h
_journal_volume 23
_journal_year 2025
_chemical_formula_moiety 'C21 H20 N2 O4 S'
_chemical_formula_sum 'C21 H20 N2 O4 S'
_chemical_formula_weight 396.45
_space_group_crystal_system monoclinic
_space_group_IT_number 14
_space_group_name_Hall '-P 2ybc'
_space_group_name_H-M_alt 'P 1 21/c 1'
_atom_sites_solution_hydrogens mixed
_atom_sites_solution_primary dual
_atom_sites_solution_secondary difmap
_audit_creation_date 2024-02-29
_audit_creation_method
;
Olex2 1.3
(compiled 2019.09.11 svn.r3662 for OlexSys, GUI svn.r5938)
;
_audit_update_record
;
2024-09-19 deposited with the CCDC.	2025-03-24 downloaded from the CCDC.
;
_cell_angle_alpha 90
_cell_angle_beta 93.8020(18)
_cell_angle_gamma 90
_cell_formula_units_Z 4
_cell_length_a 13.2397(3)
_cell_length_b 19.0851(4)
_cell_length_c 6.99979(12)
_cell_measurement_reflns_used 4335
_cell_measurement_temperature 100.00(11)
_cell_measurement_theta_max 79.0890
_cell_measurement_theta_min 4.0880
_cell_volume 1764.82(6)
_computing_cell_refinement 'CrysAlisPro 1.171.43.104a (Rigaku OD, 2023)'
_computing_data_collection 'CrysAlisPro system (CCD 43.104a 64-bit (release 22-12-2023))'
_computing_data_reduction 'CrysAlisPro 1.171.43.104a (Rigaku OD, 2023)'
_computing_molecular_graphics 'Olex2 1.3 (Dolomanov et al., 2009)'
_computing_publication_material 'Olex2 1.3 (Dolomanov et al., 2009)'
_computing_structure_refinement 'ShelXL 2018/3 (Sheldrick, 2015)'
_diffrn_ambient_environment N~2~
_diffrn_ambient_temperature 100.00(11)
_diffrn_detector 'Hybrid Pixel Array Detector'
_diffrn_detector_area_resol_mean 10.0000
_diffrn_detector_type HyPix
_diffrn_measured_fraction_theta_full 0.997
_diffrn_measured_fraction_theta_max 0.982
_diffrn_measurement_details
;
List of Runs (angles in degrees, time in seconds):

  # Type    Start    End  Width  t~exp~   \w     \q     \k     \f   Frames
#--------------------------------------------------------------------------
  1  \w    -80.00  34.00   0.50    4.50    --  -40.36  92.00 -83.00  228
  2  \w     -8.00  27.00   0.50    4.50    --   40.36 -92.00 163.00   70
  3  \w     31.00  80.00   0.50    4.50    --   40.36 -92.00 163.00   98
  4  \w   -152.00-127.00   0.50   14.00    --  -98.00 -92.00 163.00   50
  5  \w    106.00 168.00   0.50   14.00    --  119.50  92.00 -83.00  124
  6  \w     51.00  76.00   0.50   14.00    --  119.50 -92.00 163.00   50
  7  \w    -27.00  32.00   0.50    4.50    --  -40.36  19.00 -90.00  118
  8  \w    -27.00  38.00   0.50    4.50    --  -40.36  19.00  30.00  130
  9  \w    -45.00  37.00   0.50    4.50    --  -40.36  92.00 -83.00  164
 10  \w     71.00 119.00   0.50    4.50    --   40.36 178.00-150.00   96
 11  \w    -51.00 -26.00   0.50   14.00    --  -98.00  45.00 120.00   50
 12  \w    -50.00 -21.00   0.50   14.00    --  -98.00  45.00 -60.00   58
 13  \w    -74.00 -48.00   0.50   14.00    --  -98.00  92.00 -83.00   52
 14  \w    -50.00 -25.00   0.50   14.00    --  -98.00  45.00 150.00   50
 15  \w    -50.00 -21.00   0.50   14.00    --  -98.00  45.00  90.00   58
 16  \w     82.00 107.00   0.50   14.00    --  119.50-111.00  90.00   50
 17  \w     47.00  73.00   0.50   14.00    --  119.50 -95.00 120.00   52
 18  \w    103.00 129.00   0.50   14.00    --  119.50  45.00  30.00   52
 19  \w     74.00 100.00   0.50   14.00    --  119.50 -95.00 120.00   52
 20  \w     69.00 100.00   0.50   14.00    --  119.50 -80.00 -13.44   62
 21  \w     71.00 102.00   0.50   14.00    --  119.50-111.00 -30.00   62
 22  \w     46.00  74.00   0.50   14.00    --  119.50-111.00  90.00   56
 23  \w    126.00 152.00   0.50   14.00    --  119.50 111.00-150.00   52
 24  \w     55.00  96.00   0.50   14.00    --  119.50 -77.00   0.00   82
 25  \w    151.00 177.00   0.50   14.00    --  119.50 111.00-180.00   52
 26  \w     68.00 108.00   0.50   14.00    --  119.50-111.00 120.00   80
 27  \w     94.00 137.00   0.50   14.00    --  119.50  61.00 120.00   86
 28  \w    145.00 170.00   0.50   14.00    --  119.50  61.00 120.00   50
 29  \w     87.00 135.00   0.50   14.00    --  119.50  77.00 -60.00   96
 30  \w     93.00 141.00   0.50   14.00    --  119.50  61.00  60.00   96
 31  \w     47.00  98.00   0.50   14.00    --  119.50-111.00-120.00  102
 32  \w     89.00 141.00   0.50   14.00    --  119.50  77.00-120.00  104
 33  \w    144.00 170.00   0.50   14.00    --  119.50  77.00-120.00   52
 34  \w    139.00 177.00   0.50   14.00    --  119.50 111.00 150.00   76
 35  \w     80.00 105.00   0.50   14.00    --  119.50 -77.00-180.00   50
 36  \w    129.00 154.00   0.50   14.00    --  119.50 -80.00 -13.44   50
 37  \w     80.00 105.00   0.50   14.00    --  119.50 -95.00-180.00   50
 38  \w    124.00 165.00   0.50   14.00    --  119.50 111.00 -60.00   82
 39  \w     42.00  74.00   0.50   14.00    --  119.50 -95.00-180.00   64
 40  \w    104.00 143.00   0.50   14.00    --  119.50 178.00  60.00   78
 41  \w    128.00 157.00   0.50   14.00    --  119.50 -87.00  85.58   58
 42  \w     64.00 146.00   0.50   14.00    --  119.50 178.00-180.00  164
 43  \w     76.00 102.00   0.50   14.00    --  119.50 -87.00  85.58   52
 44  \w    103.00 131.00   0.50   14.00    --  119.50 111.00-180.00   56
 45  \w     90.00 163.00   0.50   14.00    --  119.50  30.00  90.00  146
 46  \w    104.00 152.00   0.50   14.00    --  119.50 -88.00  81.03   96
 47  \w    104.00 177.00   0.50   14.00    --  119.50  61.00   0.00  146
 48  \w     65.00  91.00   0.50   14.00    --  119.50 -82.00 157.04   52
 49  \w    119.00 155.00   0.50   14.00    --  119.50 -82.00 157.04   72
 50  \w     73.00  98.00   0.50   14.00    --  119.50 -84.00-138.26   50
 51  \w     95.00 155.00   0.50   14.00    --  119.50  61.00-120.00  120
 52  \w     95.00 133.00   0.50   14.00    --  119.50  45.00 -30.00   76
 53  \w     49.00  85.00   0.50   14.00    --  119.50 -77.00-120.00   72
 54  \w     53.00 104.00   0.50   14.00    --  119.50 -95.00 -30.00  102
 55  \w    145.00 177.00   0.50   14.00    --  119.50  77.00 -60.00   64
 56  \w    115.00 141.00   0.50   14.00    --  119.50  30.00-180.00   52
 57  \w     44.00  73.00   0.50   14.00    --  119.50 -84.00 107.59   58
 58  \w    115.00 153.00   0.50   14.00    --  119.50 -84.00 107.59   76
 59  \w     63.00  89.00   0.50   14.00    --  119.50 -88.00 -20.02   52
 60  \w     48.00  75.00   0.50   14.00    --  119.50 -95.00-120.00   54
;
_diffrn_measurement_device 'four-circle diffractometer'
_diffrn_measurement_device_type 'XtaLAB Synergy, Dualflex, HyPix'
_diffrn_measurement_method '\w scans'
_diffrn_orient_matrix_type 'CrysAlisPro convention (1999,Acta A55,543-557)'
_diffrn_orient_matrix_UB_11 -0.0828535000
_diffrn_orient_matrix_UB_12 0.0565793000
_diffrn_orient_matrix_UB_13 0.0044966000
_diffrn_orient_matrix_UB_21 0.0740304000
_diffrn_orient_matrix_UB_22 0.0481004000
_diffrn_orient_matrix_UB_23 0.1174682000
_diffrn_orient_matrix_UB_31 0.0353974000
_diffrn_orient_matrix_UB_32 0.0316866000
_diffrn_orient_matrix_UB_33 -0.1865850000
_diffrn_radiation_monochromator mirror
_diffrn_radiation_probe x-ray
_diffrn_radiation_type 'Cu K\a'
_diffrn_radiation_wavelength 1.54184
_diffrn_reflns_av_unetI/netI 0.0107
_diffrn_reflns_Laue_measured_fraction_full 0.997
_diffrn_reflns_Laue_measured_fraction_max 0.982
_diffrn_reflns_limit_h_max 16
_diffrn_reflns_limit_h_min -16
_diffrn_reflns_limit_k_max 24
_diffrn_reflns_limit_k_min -24
_diffrn_reflns_limit_l_max 8
_diffrn_reflns_limit_l_min -8
_diffrn_reflns_number 6297
_diffrn_reflns_point_group_measured_fraction_full 0.997
_diffrn_reflns_point_group_measured_fraction_max 0.982
_diffrn_reflns_theta_full 67.684
_diffrn_reflns_theta_max 79.968
_diffrn_reflns_theta_min 3.345
_diffrn_source 'micro-focus sealed X-ray tube'
_diffrn_source_type 'PhotonJet (Cu) X-ray Source'
_exptl_absorpt_coefficient_mu 1.911
_exptl_absorpt_correction_T_max 0.966
_exptl_absorpt_correction_T_min 0.736
_exptl_absorpt_correction_type gaussian
_exptl_absorpt_process_details
;
CrysAlisPro 1.171.43.104a (Rigaku Oxford Diffraction, 2023)
Numerical absorption correction based on gaussian integration over
a multifaceted crystal model
Spherical absorption correction
using equivalent radius and absorption coefficient.
Empirical absorption correction using spherical harmonics,
implemented in SCALE3 ABSPACK scaling algorithm.
;
_exptl_crystal_colour colorless
_exptl_crystal_density_diffrn 1.492
_exptl_crystal_density_method 'not measured'
_exptl_crystal_description plate
_exptl_crystal_F_000 832
_exptl_crystal_size_max 0.221
_exptl_crystal_size_mid 0.127
_exptl_crystal_size_min 0.018
_refine_diff_density_max 0.426
_refine_diff_density_min -0.341
_refine_diff_density_rms 0.065
_refine_ls_extinction_method none
_refine_ls_goodness_of_fit_ref 1.046
_refine_ls_hydrogen_treatment mixed
_refine_ls_matrix_type full
_refine_ls_number_parameters 263
_refine_ls_number_reflns 6297
_refine_ls_number_restraints 0
_refine_ls_restrained_S_all 1.046
_refine_ls_R_factor_all 0.0517
_refine_ls_R_factor_gt 0.0489
_refine_ls_shift/su_max 0.000
_refine_ls_shift/su_mean 0.000
_refine_ls_structure_factor_coef Fsqd
_refine_ls_weighting_details 'w=1/[\s^2^(Fo^2^)+(0.0822P)^2^+1.2035P] where P=(Fo^2^+2Fc^2^)/3'
_refine_ls_weighting_scheme calc
_refine_ls_wR_factor_gt 0.1392
_refine_ls_wR_factor_ref 0.1419
_reflns_Friedel_coverage 0.000
_reflns_number_gt 5856
_reflns_number_total 6297
_reflns_threshold_expression 'I > 2\s(I)'
_twin_special_details
;
Component 2 rotated by -179.9773\% 
around [1.00 0.01 -0.00] (reciprocal) or [0.99 0.00 0.12] (direct)
;
_cod_data_source_file d5ob00264h2.cif
_cod_data_source_block AM14
_cod_depositor_comments 'Adding full bibliography for 7160480--7160482.cif.'
_cod_database_code 7160480
_shelx_shelxl_version_number 2018/3
_chemical_oxdiff_formula C21H20N2O4S
_chemical_oxdiff_usercomment AM14
_shelx_space_group_comment
;
The symmetry employed for this shelxl refinement is uniquely defined
by the following loop, which should always be used as a source of
symmetry information in preference to the above space-group names.
They are only intended as comments.
;
_olex2_refinement_description
;
1. Twinned data refinement
 Scales: 0.4532(14)
 0.5468(14)
2. Fixed Uiso
 At 1.2 times of:
  All C(H) groups
 At 1.5 times of:
  All C(H,H,H) groups
3.a Aromatic/amide H refined with riding coordinates:
 C6(H6), C7(H7), C9(H9), C13(H13)
3.b Idealised Me refined as rotating group:
 C21(H21A,H21B,H21C), C22(H22A,H22B,H22C), C23(H23A,H23B,H23C), C24(H24A,H24B,
 H24C), C25(H25A,H25B,H25C)
;
_olex2_submission_special_instructions 'No special instructions were received'
_oxdiff_exptl_absorpt_empirical_details
;
Empirical correction (ABSPACK) includes:
- Absorption correction using spherical harmonics
- Frame scaling
;
_oxdiff_exptl_absorpt_empirical_full_max 1.591
_oxdiff_exptl_absorpt_empirical_full_min 0.604
_oxdiff_exptl_absorpt_spherical_max 0.869
_oxdiff_exptl_absorpt_spherical_min 0.869
_oxdiff_twin_integration_method simultaneous
_oxdiff_twin_items 2

loop_
_space_group_symop_operation_xyz
'x, y, z'
'-x, y+1/2, -z+1/2'
'-x, -y, -z'
'x, -y-1/2, z-1/2'

loop_
_atom_site_label
_atom_site_type_symbol
_atom_site_fract_x
_atom_site_fract_y
_atom_site_fract_z
_atom_site_U_iso_or_equiv
_atom_site_adp_type
_atom_site_occupancy
_atom_site_site_symmetry_order
_atom_site_calc_flag
_atom_site_refinement_flags_posn
_atom_site_refinement_flags_adp
_atom_site_refinement_flags_occupancy
_atom_site_disorder_assembly
_atom_site_disorder_group
S1 S 0.27041(4) 0.30855(3) 0.27862(9) 0.02138(16) Uani 1 1 d . . . . .
O8 O 0.86977(12) 0.36359(9) 0.2362(3) 0.0298(4) Uani 1 1 d . . . . .
O12 O 0.62779(12) 0.53382(8) 0.2198(3) 0.0313(4) Uani 1 1 d . . . . .
O15 O 0.34147(12) 0.46076(8) 0.2673(3) 0.0224(3) Uani 1 1 d . . . . .
O19 O 0.11997(12) 0.22063(9) 0.2726(3) 0.0301(4) Uani 1 1 d . . . . .
N3 N 0.42572(14) 0.22343(10) 0.2916(3) 0.0229(4) Uani 1 1 d . . . . .
N18 N 0.27030(14) 0.16494(10) 0.2837(3) 0.0224(4) Uani 1 1 d . . . . .
H18 H 0.304(3) 0.1256(18) 0.282(5) 0.040(9) Uiso 1 1 d . . . . .
C2 C 0.32709(17) 0.22541(11) 0.2865(4) 0.0216(4) Uani 1 1 d . . . . .
C4 C 0.46352(17) 0.29067(12) 0.2861(3) 0.0221(4) Uani 1 1 d . . . . .
C5 C 0.56889(17) 0.30796(11) 0.2826(3) 0.0222(5) Uani 1 1 d . . . . .
C6 C 0.64420(19) 0.25623(13) 0.3030(4) 0.0266(5) Uani 1 1 d . . . . .
H6 H 0.625107 0.209140 0.325817 0.032 Uiso 1 1 calc R U . . .
C7 C 0.74506(18) 0.27201(12) 0.2907(4) 0.0263(5) Uani 1 1 d . . . . .
H7 H 0.795043 0.236351 0.305456 0.032 Uiso 1 1 calc R U . . .
C8 C 0.77284(17) 0.34152(12) 0.2559(3) 0.0243(5) Uani 1 1 d . . . . .
C9 C 0.70047(18) 0.39393(12) 0.2402(4) 0.0233(5) Uani 1 1 d . . . . .
H9 H 0.720896 0.440764 0.217691 0.028 Uiso 1 1 calc R U . . .
C10 C 0.59715(17) 0.37921(12) 0.2569(3) 0.0213(5) Uani 1 1 d . . . . .
C11 C 0.51993(18) 0.43403(12) 0.2505(3) 0.0214(5) Uani 1 1 d . . . . .
C12 C 0.54179(17) 0.50943(12) 0.2386(4) 0.0226(5) Uani 1 1 d . . . . .
C13 C 0.45545(19) 0.55512(12) 0.2480(4) 0.0245(5) Uani 1 1 d . . . . .
H13 H 0.465896 0.604344 0.244758 0.029 Uiso 1 1 calc R U . . .
C14 C 0.36169(18) 0.53113(11) 0.2611(3) 0.0229(5) Uani 1 1 d . . . . .
C16 C 0.42006(17) 0.41436(12) 0.2651(3) 0.0208(4) Uani 1 1 d . . . . .
C17 C 0.39150(17) 0.34343(12) 0.2780(3) 0.0216(4) Uani 1 1 d . . . . .
C19 C 0.16568(17) 0.16529(12) 0.2731(4) 0.0229(4) Uani 1 1 d . . . . .
C20 C 0.11257(17) 0.09406(12) 0.2629(4) 0.0237(5) Uani 1 1 d . . . . .
C21 C 0.14414(19) 0.05103(13) 0.4415(4) 0.0278(5) Uani 1 1 d . . . . .
H21A H 0.217685 0.044316 0.449497 0.042 Uiso 1 1 calc R U . . .
H21B H 0.110471 0.005291 0.433600 0.042 Uiso 1 1 calc R U . . .
H21C H 0.124483 0.075917 0.555732 0.042 Uiso 1 1 calc R U . . .
C22 C 0.1399(2) 0.05509(13) 0.0808(4) 0.0283(5) Uani 1 1 d . . . . .
H22A H 0.116932 0.082527 -0.032227 0.042 Uiso 1 1 calc R U . . .
H22B H 0.106621 0.009184 0.075580 0.042 Uiso 1 1 calc R U . . .
H22C H 0.213379 0.048754 0.083108 0.042 Uiso 1 1 calc R U . . .
C23 C -0.00223(18) 0.10530(13) 0.2538(4) 0.0300(5) Uani 1 1 d . . . . .
H23A H -0.020487 0.130909 0.367850 0.045 Uiso 1 1 calc R U . . .
H23B H -0.036528 0.059769 0.248662 0.045 Uiso 1 1 calc R U . . .
H23C H -0.023111 0.132411 0.138985 0.045 Uiso 1 1 calc R U . . .
C24 C 0.94757(18) 0.31145(12) 0.2456(4) 0.0275(5) Uani 1 1 d . . . . .
H24A H 0.931769 0.275618 0.147865 0.041 Uiso 1 1 calc R U . . .
H24B H 0.951632 0.289635 0.372626 0.041 Uiso 1 1 calc R U . . .
H24C H 1.012618 0.333367 0.222779 0.041 Uiso 1 1 calc R U . . .
C25 C 0.26708(17) 0.57325(12) 0.2688(4) 0.0262(5) Uani 1 1 d . . . . .
H25A H 0.231949 0.574890 0.141133 0.039 Uiso 1 1 calc R U . . .
H25B H 0.284234 0.620970 0.311238 0.039 Uiso 1 1 calc R U . . .
H25C H 0.222941 0.551554 0.358938 0.039 Uiso 1 1 calc R U . . .

loop_
_atom_site_aniso_label
_atom_site_aniso_U_11
_atom_site_aniso_U_22
_atom_site_aniso_U_33
_atom_site_aniso_U_23
_atom_site_aniso_U_13
_atom_site_aniso_U_12
S1 0.0221(3) 0.0120(3) 0.0303(3) 0.0005(2) 0.0036(2) -0.00019(17)
O8 0.0234(8) 0.0178(8) 0.0486(10) 0.0032(8) 0.0044(8) 0.0019(6)
O12 0.0251(8) 0.0126(8) 0.0566(12) 0.0012(8) 0.0048(8) -0.0022(6)
O15 0.0232(8) 0.0113(7) 0.0328(9) 0.0019(7) 0.0035(6) 0.0007(6)
O19 0.0251(8) 0.0160(8) 0.0495(11) 0.0017(8) 0.0039(8) 0.0014(6)
N3 0.0247(9) 0.0141(9) 0.0300(10) 0.0006(8) 0.0031(8) -0.0003(7)
N18 0.0235(9) 0.0126(9) 0.0313(10) 0.0011(8) 0.0039(8) -0.0002(7)
C2 0.0269(11) 0.0123(9) 0.0258(11) 0.0003(9) 0.0030(9) -0.0004(8)
C4 0.0271(11) 0.0140(10) 0.0254(11) 0.0002(9) 0.0029(9) -0.0005(8)
C5 0.0250(11) 0.0145(11) 0.0273(12) -0.0010(8) 0.0028(9) -0.0003(8)
C6 0.0279(12) 0.0147(11) 0.0371(12) 0.0002(10) 0.0020(10) 0.0004(8)
C7 0.0269(11) 0.0160(11) 0.0359(13) 0.0008(9) 0.0018(9) 0.0027(9)
C8 0.0239(11) 0.0197(11) 0.0294(12) -0.0024(10) 0.0024(9) -0.0012(8)
C9 0.0278(11) 0.0133(10) 0.0290(12) 0.0004(9) 0.0030(9) -0.0008(8)
C10 0.0262(11) 0.0135(10) 0.0243(11) 0.0001(8) 0.0021(8) -0.0008(8)
C11 0.0265(11) 0.0125(10) 0.0251(12) -0.0002(8) 0.0016(8) -0.0006(8)
C12 0.0221(10) 0.0117(10) 0.0341(13) -0.0014(9) 0.0020(9) -0.0006(8)
C13 0.0295(12) 0.0115(10) 0.0329(13) 0.0002(9) 0.0038(9) 0.0008(8)
C14 0.0295(11) 0.0121(10) 0.0274(12) 0.0003(9) 0.0042(9) 0.0016(8)
C16 0.0251(10) 0.0130(10) 0.0244(11) 0.0002(8) 0.0031(8) 0.0026(8)
C17 0.0233(10) 0.0153(10) 0.0264(11) -0.0001(9) 0.0038(8) -0.0011(8)
C19 0.0263(11) 0.0163(10) 0.0264(11) 0.0010(9) 0.0036(9) -0.0006(8)
C20 0.0268(11) 0.0162(10) 0.0283(11) 0.0000(10) 0.0032(9) -0.0041(8)
C21 0.0310(12) 0.0200(12) 0.0325(13) 0.0027(10) 0.0029(10) -0.0013(9)
C22 0.0321(12) 0.0204(12) 0.0326(13) -0.0031(10) 0.0030(10) -0.0028(9)
C23 0.0262(11) 0.0292(13) 0.0348(13) -0.0003(12) 0.0030(10) -0.0044(9)
C24 0.0241(11) 0.0220(11) 0.0366(13) 0.0015(11) 0.0038(10) 0.0032(8)
C25 0.0257(11) 0.0158(10) 0.0375(13) 0.0023(10) 0.0057(10) 0.0013(8)

loop_
_atom_type_symbol
_atom_type_description
_atom_type_scat_dispersion_real
_atom_type_scat_dispersion_imag
_atom_type_scat_source
C C 0.0181 0.0091 'International Tables Vol C Tables 4.2.6.8 and 6.1.1.4'
H H 0.0000 0.0000 'International Tables Vol C Tables 4.2.6.8 and 6.1.1.4'
N N 0.0311 0.0180 'International Tables Vol C Tables 4.2.6.8 and 6.1.1.4'
O O 0.0492 0.0322 'International Tables Vol C Tables 4.2.6.8 and 6.1.1.4'
S S 0.3331 0.5567 'International Tables Vol C Tables 4.2.6.8 and 6.1.1.4'

loop_
_exptl_crystal_face_index_h
_exptl_crystal_face_index_k
_exptl_crystal_face_index_l
_exptl_crystal_face_perp_dist
0 -1 0 0.0604
0 1 0 0.0664
1 0 -1 0.0995
-1 0 1 0.0936
-1 0 0 0.0102
1 0 0 0.0082

loop_
_geom_angle_atom_site_label_1
_geom_angle_atom_site_label_2
_geom_angle_atom_site_label_3
_geom_angle
_geom_angle_site_symmetry_1
_geom_angle_site_symmetry_3
_geom_angle_publ_flag
C17 S1 C2 87.35(11) . . ?
C8 O8 C24 117.33(18) . . ?
C16 O15 C14 118.93(18) . . ?
C2 N3 C4 109.68(19) . . ?
C2 N18 H18 116(2) . . ?
C2 N18 C19 122.76(19) . . ?
C19 N18 H18 121(2) . . ?
N3 C2 S1 116.89(17) . . ?
N3 C2 N18 121.4(2) . . ?
N18 C2 S1 121.71(17) . . ?
N3 C4 C5 124.7(2) . . ?
N3 C4 C17 115.3(2) . . ?
C17 C4 C5 120.0(2) . . ?
C6 C5 C4 121.4(2) . . ?
C6 C5 C10 119.6(2) . . ?
C10 C5 C4 119.0(2) . . ?
C5 C6 H6 119.2 . . ?
C7 C6 C5 121.7(2) . . ?
C7 C6 H6 119.2 . . ?
C6 C7 H7 120.5 . . ?
C6 C7 C8 119.0(2) . . ?
C8 C7 H7 120.5 . . ?
O8 C8 C7 124.6(2) . . ?
O8 C8 C9 114.8(2) . . ?
C9 C8 C7 120.6(2) . . ?
C8 C9 H9 119.3 . . ?
C8 C9 C10 121.3(2) . . ?
C10 C9 H9 119.3 . . ?
C5 C10 C11 119.9(2) . . ?
C9 C10 C5 117.7(2) . . ?
C9 C10 C11 122.4(2) . . ?
C10 C11 C12 124.2(2) . . ?
C16 C11 C10 118.2(2) . . ?
C16 C11 C12 117.5(2) . . ?
O12 C12 C11 123.8(2) . . ?
O12 C12 C13 120.8(2) . . ?
C13 C12 C11 115.4(2) . . ?
C12 C13 H13 118.7 . . ?
C14 C13 C12 122.7(2) . . ?
C14 C13 H13 118.7 . . ?
O15 C14 C25 111.13(19) . . ?
C13 C14 O15 121.6(2) . . ?
C13 C14 C25 127.3(2) . . ?
O15 C16 C11 123.8(2) . . ?
O15 C16 C17 114.43(19) . . ?
C11 C16 C17 121.8(2) . . ?
C4 C17 S1 110.76(17) . . ?
C4 C17 C16 120.9(2) . . ?
C16 C17 S1 128.30(18) . . ?
O19 C19 N18 120.0(2) . . ?
O19 C19 C20 123.0(2) . . ?
N18 C19 C20 117.01(19) . . ?
C19 C20 C21 109.8(2) . . ?
C19 C20 C22 109.6(2) . . ?
C19 C20 C23 109.22(19) . . ?
C21 C20 C22 110.5(2) . . ?
C21 C20 C23 109.0(2) . . ?
C23 C20 C22 108.6(2) . . ?
C20 C21 H21A 109.5 . . ?
C20 C21 H21B 109.5 . . ?
C20 C21 H21C 109.5 . . ?
H21A C21 H21B 109.5 . . ?
H21A C21 H21C 109.5 . . ?
H21B C21 H21C 109.5 . . ?
C20 C22 H22A 109.5 . . ?
C20 C22 H22B 109.5 . . ?
C20 C22 H22C 109.5 . . ?
H22A C22 H22B 109.5 . . ?
H22A C22 H22C 109.5 . . ?
H22B C22 H22C 109.5 . . ?
C20 C23 H23A 109.5 . . ?
C20 C23 H23B 109.5 . . ?
C20 C23 H23C 109.5 . . ?
H23A C23 H23B 109.5 . . ?
H23A C23 H23C 109.5 . . ?
H23B C23 H23C 109.5 . . ?
O8 C24 H24A 109.5 . . ?
O8 C24 H24B 109.5 . . ?
O8 C24 H24C 109.5 . . ?
H24A C24 H24B 109.5 . . ?
H24A C24 H24C 109.5 . . ?
H24B C24 H24C 109.5 . . ?
C14 C25 H25A 109.5 . . ?
C14 C25 H25B 109.5 . . ?
C14 C25 H25C 109.5 . . ?
H25A C25 H25B 109.5 . . ?
H25A C25 H25C 109.5 . . ?
H25B C25 H25C 109.5 . . ?

loop_
_geom_bond_atom_site_label_1
_geom_bond_atom_site_label_2
_geom_bond_distance
_geom_bond_site_symmetry_2
_geom_bond_publ_flag
S1 C2 1.755(2) . ?
S1 C17 1.736(2) . ?
O8 C8 1.366(3) . ?
O8 C24 1.431(3) . ?
O12 C12 1.245(3) . ?
O15 C14 1.371(3) . ?
O15 C16 1.367(3) . ?
O19 C19 1.217(3) . ?
N3 C2 1.305(3) . ?
N3 C4 1.379(3) . ?
N18 H18 0.88(3) . ?
N18 C2 1.377(3) . ?
N18 C19 1.382(3) . ?
C4 C5 1.435(3) . ?
C4 C17 1.385(3) . ?
C5 C6 1.404(3) . ?
C5 C10 1.425(3) . ?
C6 H6 0.9500 . ?
C6 C7 1.377(3) . ?
C7 H7 0.9500 . ?
C7 C8 1.402(3) . ?
C8 C9 1.384(3) . ?
C9 H9 0.9500 . ?
C9 C10 1.409(3) . ?
C10 C11 1.461(3) . ?
C11 C12 1.471(3) . ?
C11 C16 1.385(3) . ?
C12 C13 1.443(3) . ?
C13 H13 0.9500 . ?
C13 C14 1.332(3) . ?
C14 C25 1.492(3) . ?
C16 C17 1.410(3) . ?
C19 C20 1.530(3) . ?
C20 C21 1.530(3) . ?
C20 C22 1.540(3) . ?
C20 C23 1.532(3) . ?
C21 H21A 0.9800 . ?
C21 H21B 0.9800 . ?
C21 H21C 0.9800 . ?
C22 H22A 0.9800 . ?
C22 H22B 0.9800 . ?
C22 H22C 0.9800 . ?
C23 H23A 0.9800 . ?
C23 H23B 0.9800 . ?
C23 H23C 0.9800 . ?
C24 H24A 0.9800 . ?
C24 H24B 0.9800 . ?
C24 H24C 0.9800 . ?
C25 H25A 0.9800 . ?
C25 H25B 0.9800 . ?
C25 H25C 0.9800 . ?

loop_
_geom_hbond_atom_site_label_D
_geom_hbond_atom_site_label_H
_geom_hbond_atom_site_label_A
_geom_hbond_distance_DH
_geom_hbond_distance_HA
_geom_hbond_distance_DA
_geom_hbond_angle_DHA
_geom_hbond_site_symmetry_A
_geom_hbond_publ_flag
N18 H18 O12 0.88(3) 1.97(3) 2.844(2) 176(3) 2_645 yes

loop_
_geom_torsion_atom_site_label_1
_geom_torsion_atom_site_label_2
_geom_torsion_atom_site_label_3
_geom_torsion_atom_site_label_4
_geom_torsion
_geom_torsion_site_symmetry_1
_geom_torsion_site_symmetry_2
_geom_torsion_site_symmetry_3
_geom_torsion_site_symmetry_4
_geom_torsion_publ_flag
O8 C8 C9 C10 179.8(2) . . . . ?
O12 C12 C13 C14 177.5(3) . . . . ?
O15 C16 C17 S1 5.1(3) . . . . ?
O15 C16 C17 C4 -177.1(2) . . . . ?
O19 C19 C20 C21 -119.8(3) . . . . ?
O19 C19 C20 C22 118.6(3) . . . . ?
O19 C19 C20 C23 -0.3(4) . . . . ?
N3 C4 C5 C6 -6.2(4) . . . . ?
N3 C4 C5 C10 173.5(2) . . . . ?
N3 C4 C17 S1 0.4(3) . . . . ?
N3 C4 C17 C16 -177.8(2) . . . . ?
N18 C19 C20 C21 60.0(3) . . . . ?
N18 C19 C20 C22 -61.6(3) . . . . ?
N18 C19 C20 C23 179.5(2) . . . . ?
C2 S1 C17 C4 -0.74(19) . . . . ?
C2 S1 C17 C16 177.2(2) . . . . ?
C2 N3 C4 C5 -177.7(2) . . . . ?
C2 N3 C4 C17 0.4(3) . . . . ?
C2 N18 C19 O19 -2.6(4) . . . . ?
C2 N18 C19 C20 177.6(2) . . . . ?
C4 N3 C2 S1 -1.0(3) . . . . ?
C4 N3 C2 N18 177.8(2) . . . . ?
C4 C5 C6 C7 176.9(2) . . . . ?
C4 C5 C10 C9 -175.5(2) . . . . ?
C4 C5 C10 C11 5.0(3) . . . . ?
C5 C4 C17 S1 178.54(19) . . . . ?
C5 C4 C17 C16 0.4(4) . . . . ?
C5 C6 C7 C8 -0.3(4) . . . . ?
C5 C10 C11 C12 175.4(2) . . . . ?
C5 C10 C11 C16 -1.6(3) . . . . ?
C6 C5 C10 C9 4.2(3) . . . . ?
C6 C5 C10 C11 -175.2(2) . . . . ?
C6 C7 C8 O8 -178.4(2) . . . . ?
C6 C7 C8 C9 2.0(4) . . . . ?
C7 C8 C9 C10 -0.5(4) . . . . ?
C8 C9 C10 C5 -2.6(4) . . . . ?
C8 C9 C10 C11 176.8(2) . . . . ?
C9 C10 C11 C12 -4.0(4) . . . . ?
C9 C10 C11 C16 179.0(2) . . . . ?
C10 C5 C6 C7 -2.8(4) . . . . ?
C10 C11 C12 O12 5.0(4) . . . . ?
C10 C11 C12 C13 -175.6(2) . . . . ?
C10 C11 C16 O15 177.8(2) . . . . ?
C10 C11 C16 C17 -2.6(4) . . . . ?
C11 C12 C13 C14 -1.8(4) . . . . ?
C11 C16 C17 S1 -174.57(19) . . . . ?
C11 C16 C17 C4 3.2(4) . . . . ?
C12 C11 C16 O15 0.6(4) . . . . ?
C12 C11 C16 C17 -179.7(2) . . . . ?
C12 C13 C14 O15 0.3(4) . . . . ?
C12 C13 C14 C25 -179.0(2) . . . . ?
C14 O15 C16 C11 -2.2(3) . . . . ?
C14 O15 C16 C17 178.1(2) . . . . ?
C16 O15 C14 C13 1.8(3) . . . . ?
C16 O15 C14 C25 -178.8(2) . . . . ?
C16 C11 C12 O12 -178.0(2) . . . . ?
C16 C11 C12 C13 1.4(3) . . . . ?
C17 S1 C2 N3 1.0(2) . . . . ?
C17 S1 C2 N18 -177.7(2) . . . . ?
C17 C4 C5 C6 175.8(2) . . . . ?
C17 C4 C5 C10 -4.5(4) . . . . ?
C19 N18 C2 S1 0.5(4) . . . . ?
C19 N18 C2 N3 -178.2(2) . . . . ?
C24 O8 C8 C7 2.1(4) . . . . ?
C24 O8 C8 C9 -178.3(2) . . . . ?

loop_
_twin_individual_id
_twin_individual_mass_fraction_refined
_oxdiff_twin_reflns_isolated
_oxdiff_twin_reflns_overlapped
_twin_individual_twin_lattice_type
_twin_individual_twin_matrix_11
_twin_individual_twin_matrix_12
_twin_individual_twin_matrix_13
_twin_individual_twin_matrix_21
_twin_individual_twin_matrix_22
_twin_individual_twin_matrix_23
_twin_individual_twin_matrix_31
_twin_individual_twin_matrix_32
_twin_individual_twin_matrix_33
1 0.4532(14) 8395 9492 ref 1.0000 0.0000 0.0000 0.0000 1.0000 0.0000 0.0000 0.0000 1.0000
2 0.5468(14) 7758 9492 nmt 0.9996 0.0056 0.2482 0.0121 -1.0003 0.0019 -0.0014 -0.0001 -0.9999

loop_
_exptl_oxdiff_crystal_face_indexfrac_h
_exptl_oxdiff_crystal_face_indexfrac_k
_exptl_oxdiff_crystal_face_indexfrac_l
_exptl_oxdiff_crystal_face_x
_exptl_oxdiff_crystal_face_y
_exptl_oxdiff_crystal_face_z
-0.0010 -1.0001 -0.0001 -0.0565 -0.0482 -0.0317
0.0010 1.0001 0.0001 0.0565 0.0482 0.0317
1.0018 -0.0021 -0.9992 -0.0876 -0.0433 0.2218
-1.0018 0.0021 0.9992 0.0876 0.0433 -0.2218
-0.9998 0.0017 -0.0010 0.0829 -0.0741 -0.0352
0.9998 -0.0017 0.0010 -0.0829 0.0741 0.0352
